data_7156060
loop_
_publ_author_name
'Liu, Jie-Jie'
'Huang, Hong-Yan'
'Cheng, Liang'
'Liu, Qi'
'Wang, Dong'
'Liu, Li'

_publ_section_title
;
 A catalyst-free intermolecular trans-iodoalkylation of alkynes.
;
_journal_issue 6
_journal_name_full 'Organic &amp; biomolecular chemistry'
_journal_page_first 899
_journal_page_last 903
_journal_paper_doi 10.1039/c7ob03159a
_journal_volume 16
_journal_year 2018
_chemical_formula_moiety 'C32 H28 N2 O2, C H2 Cl2'
_chemical_formula_sum 'C33 H30 Cl2 N2 O2'
_chemical_formula_weight 557.49
_space_group_crystal_system monoclinic
_space_group_IT_number 14
_space_group_name_Hall '-P 2ybc'
_space_group_name_H-M_alt 'P 1 21/c 1'
_symmetry_space_group_name_Hall '-P 2ybc'
_symmetry_space_group_name_H-M 'P 1 21/c 1'
_atom_sites_solution_hydrogens geom
_atom_sites_solution_primary dual
_audit_creation_date 2017-07-13
_audit_creation_method
;
Olex2 1.2
(compiled 2017.03.28 svn.r3405 for OlexSys, GUI svn.r5337)
;
_audit_update_record
;
2017-07-23 deposited with the CCDC.
2018-01-11 downloaded from the CCDC.
;
_cell_angle_alpha 90
_cell_angle_beta 111.155(3)
_cell_angle_gamma 90
_cell_formula_units_Z 4
_cell_length_a 10.690(2)
_cell_length_b 28.425(6)
_cell_length_c 9.586(2)
_cell_measurement_reflns_used 8618
_cell_measurement_temperature 173(2)
_cell_measurement_theta_max 27.4694
_cell_measurement_theta_min 1.4328
_cell_volume 2716.5(10)
_computing_cell_refinement 'CrystalClear (Rigaku Inc., 2007)'
_computing_data_collection 'CrystalClear (Rigaku Inc., 2007)'
_computing_data_reduction 'CrystalClear (Rigaku Inc., 2007)'
_computing_molecular_graphics 'Olex2 (Dolomanov et al., 2009)'
_computing_publication_material 'Olex2 (Dolomanov et al., 2009)'
_computing_structure_refinement 'ShelXL (Sheldrick, 2015)'
_computing_structure_solution 'ShelXT (Sheldrick, 2015)'
_diffrn_ambient_temperature 173.15
_diffrn_measured_fraction_theta_full 0.998
_diffrn_measured_fraction_theta_max 0.998
_diffrn_measurement_device_type 'MM007-HF CCD(Saturn 724+)'
_diffrn_measurement_method '\w scans at fixed \c = 45\%'
_diffrn_radiation_monochromator Confocal
_diffrn_radiation_type MoK\a
_diffrn_radiation_wavelength 0.71073
_diffrn_reflns_av_R_equivalents 0.0344
_diffrn_reflns_av_unetI/netI 0.0293
_diffrn_reflns_Laue_measured_fraction_full 0.998
_diffrn_reflns_Laue_measured_fraction_max 0.998
_diffrn_reflns_limit_h_max 13
_diffrn_reflns_limit_h_min -13
_diffrn_reflns_limit_k_max 36
_diffrn_reflns_limit_k_min -36
_diffrn_reflns_limit_l_max 12
_diffrn_reflns_limit_l_min -12
_diffrn_reflns_number 21395
_diffrn_reflns_point_group_measured_fraction_full 0.998
_diffrn_reflns_point_group_measured_fraction_max 0.998
_diffrn_reflns_theta_full 25.242
_diffrn_reflns_theta_max 27.469
_diffrn_reflns_theta_min 2.165
_diffrn_source 'Rotating Anode'
_exptl_absorpt_coefficient_mu 0.274
_exptl_absorpt_correction_T_max 1.0000
_exptl_absorpt_correction_T_min 0.89837
_exptl_absorpt_correction_type multi-scan
_exptl_absorpt_process_details 'CrystalClear (Rigaku Inc., 2007)'
_exptl_crystal_colour colorless
_exptl_crystal_density_diffrn 1.363
_exptl_crystal_description block
_exptl_crystal_F_000 1168
_exptl_crystal_size_max 0.2
_exptl_crystal_size_mid 0.17
_exptl_crystal_size_min 0.06
_refine_diff_density_max 0.362
_refine_diff_density_min -0.463
_refine_diff_density_rms 0.048
_refine_ls_extinction_method none
_refine_ls_goodness_of_fit_ref 1.096
_refine_ls_hydrogen_treatment constr
_refine_ls_matrix_type full
_refine_ls_number_parameters 356
_refine_ls_number_reflns 6213
_refine_ls_number_restraints 0
_refine_ls_restrained_S_all 1.096
_refine_ls_R_factor_all 0.0607
_refine_ls_R_factor_gt 0.0541
_refine_ls_shift/su_max 0.001
_refine_ls_shift/su_mean 0.000
_refine_ls_structure_factor_coef Fsqd
_refine_ls_weighting_details 'w=1/[\s^2^(Fo^2^)+(0.0504P)^2^+1.7612P] where P=(Fo^2^+2Fc^2^)/3'
_refine_ls_weighting_scheme calc
_refine_ls_wR_factor_gt 0.1238
_refine_ls_wR_factor_ref 0.1278
_reflns_Friedel_coverage 0.000
_reflns_number_gt 5628
_reflns_number_total 6213
_reflns_threshold_expression 'I > 2\s(I)'
_cod_data_source_file c7ob03159a2.cif
_cod_data_source_block a_CCDC2
_cod_depositor_comments 'Adding full bibliography for 7156057--7156060.cif.'
_cod_database_code 7156060
_shelx_shelxl_version_number 2016/6
_shelx_space_group_comment
;
The symmetry employed for this shelxl refinement is uniquely defined
by the following loop, which should always be used as a source of
symmetry information in preference to the above space-group names.
They are only intended as comments.
;
_shelx_estimated_absorpt_t_max 0.984
_shelx_estimated_absorpt_t_min 0.947
_olex2_refinement_description
;
1. Fixed Uiso
 At 1.2 times of:
  All C(H) groups, All C(H,H) groups
 At 1.5 times of:
  All C(H,H,H) groups
2.a Secondary CH2 refined with riding coordinates:
 C33(H33A,H33B)
2.b Aromatic/amide H refined with riding coordinates:
 C5(H5), C6(H6), C7(H7), C8(H8), C11(H11), C12(H12), C14(H14), C15(H15),
 C21(H21), C22(H22), C23(H23), C24(H24), C27(H27), C28(H28), C30(H30), C31(H31)
2.c Idealised Me refined as rotating group:
 C3(H3A,H3B,H3C), C16(H16A,H16B,H16C), C19(H19A,H19B,H19C), C32(H32A,H32B,H32C)
;
_olex2_submission_special_instructions 'No special instructions were received'

loop_
_space_group_symop_operation_xyz
'x, y, z'
'-x, y+1/2, -z+1/2'
'-x, -y, -z'
'x, -y-1/2, z-1/2'

loop_
_atom_site_label
_atom_site_type_symbol
_atom_site_fract_x
_atom_site_fract_y
_atom_site_fract_z
_atom_site_U_iso_or_equiv
_atom_site_adp_type
_atom_site_occupancy
_atom_site_site_symmetry_order
_atom_site_calc_flag
_atom_site_refinement_flags_posn
O1 O 0.48690(13) 0.69681(4) 0.38623(14) 0.0262(3) Uani 1 1 d .
O2 O 0.41460(13) 0.67336(4) 0.01592(15) 0.0296(3) Uani 1 1 d .
N1 N 0.61452(15) 0.73382(5) 0.27137(16) 0.0230(3) Uani 1 1 d .
N2 N 0.47686(15) 0.60374(5) -0.06222(17) 0.0260(3) Uani 1 1 d .
C1 C 0.64461(16) 0.65133(6) 0.29985(19) 0.0200(3) Uani 1 1 d .
C2 C 0.56859(17) 0.69568(6) 0.32478(19) 0.0219(3) Uani 1 1 d .
C3 C 0.5627(2) 0.78106(6) 0.2708(2) 0.0289(4) Uani 1 1 d .
H3A H 0.516076 0.791334 0.167348 0.043 Uiso 1 1 calc GR
H3B H 0.637161 0.802570 0.320491 0.043 Uiso 1 1 calc GR
H3C H 0.499913 0.781178 0.324184 0.043 Uiso 1 1 calc GR
C4 C 0.70772(17) 0.72119(6) 0.20612(19) 0.0225(3) Uani 1 1 d .
C5 C 0.77447(18) 0.75089(6) 0.1423(2) 0.0271(4) Uani 1 1 d .
H5 H 0.761821 0.783994 0.140727 0.033 Uiso 1 1 calc R
C6 C 0.86103(19) 0.73043(7) 0.0805(2) 0.0288(4) Uani 1 1 d .
H6 H 0.908394 0.749924 0.035921 0.035 Uiso 1 1 calc R
C7 C 0.87920(18) 0.68213(7) 0.0830(2) 0.0286(4) Uani 1 1 d .
H7 H 0.936867 0.668835 0.037843 0.034 Uiso 1 1 calc R
C8 C 0.81298(18) 0.65271(6) 0.1517(2) 0.0254(4) Uani 1 1 d .
H8 H 0.826718 0.619646 0.154886 0.031 Uiso 1 1 calc R
C9 C 0.72730(17) 0.67251(6) 0.21478(19) 0.0215(3) Uani 1 1 d .
C10 C 0.73130(17) 0.63227(6) 0.45507(19) 0.0210(3) Uani 1 1 d .
C11 C 0.86999(18) 0.62748(7) 0.4987(2) 0.0269(4) Uani 1 1 d .
H11 H 0.913018 0.636681 0.431909 0.032 Uiso 1 1 calc R
C12 C 0.94644(19) 0.60942(7) 0.6386(2) 0.0308(4) Uani 1 1 d .
H12 H 1.040680 0.606335 0.665018 0.037 Uiso 1 1 calc R
C13 C 0.8883(2) 0.59582(7) 0.7403(2) 0.0293(4) Uani 1 1 d .
C14 C 0.75070(19) 0.60221(6) 0.6987(2) 0.0281(4) Uani 1 1 d .
H14 H 0.708616 0.594064 0.767331 0.034 Uiso 1 1 calc R
C15 C 0.67295(18) 0.62019(6) 0.55941(19) 0.0241(4) Uani 1 1 d .
H15 H 0.579238 0.624326 0.534845 0.029 Uiso 1 1 calc R
C16 C 0.9709(2) 0.57486(8) 0.8901(2) 0.0420(5) Uani 1 1 d .
H16A H 0.981057 0.540961 0.878843 0.063 Uiso 1 1 calc GR
H16B H 0.925737 0.580308 0.961210 0.063 Uiso 1 1 calc GR
H16C H 1.059619 0.589728 0.927325 0.063 Uiso 1 1 calc GR
C17 C 0.54292(17) 0.61331(6) 0.19992(19) 0.0205(3) Uani 1 1 d .
C18 C 0.46994(17) 0.63528(6) 0.0427(2) 0.0237(4) Uani 1 1 d .
C19 C 0.4087(2) 0.61043(7) -0.2231(2) 0.0323(4) Uani 1 1 d .
H19A H 0.345492 0.636708 -0.240977 0.048 Uiso 1 1 calc GR
H19B H 0.359836 0.581692 -0.267383 0.048 Uiso 1 1 calc GR
H19C H 0.475111 0.617385 -0.268909 0.048 Uiso 1 1 calc GR
C20 C 0.56640(17) 0.56745(6) 0.0043(2) 0.0237(4) Uani 1 1 d .
C21 C 0.6096(2) 0.53210(6) -0.0669(2) 0.0293(4) Uani 1 1 d .
H21 H 0.575093 0.529244 -0.172804 0.035 Uiso 1 1 calc R
C22 C 0.70542(19) 0.50091(6) 0.0224(2) 0.0302(4) Uani 1 1 d .
H22 H 0.737433 0.476427 -0.023337 0.036 Uiso 1 1 calc R
C23 C 0.75485(18) 0.50485(6) 0.1762(2) 0.0286(4) Uani 1 1 d .
H23 H 0.820757 0.483243 0.234663 0.034 Uiso 1 1 calc R
C24 C 0.70880(17) 0.54049(6) 0.2475(2) 0.0255(4) Uani 1 1 d .
H24 H 0.742471 0.543000 0.353436 0.031 Uiso 1 1 calc R
C25 C 0.61391(17) 0.57169(6) 0.1607(2) 0.0224(3) Uani 1 1 d .
C26 C 0.43205(17) 0.59626(6) 0.25674(19) 0.0214(3) Uani 1 1 d .
C27 C 0.44535(18) 0.55391(6) 0.3338(2) 0.0256(4) Uani 1 1 d .
H27 H 0.525850 0.536312 0.356739 0.031 Uiso 1 1 calc R
C28 C 0.34347(19) 0.53679(7) 0.3778(2) 0.0283(4) Uani 1 1 d .
H28 H 0.355529 0.507745 0.430071 0.034 Uiso 1 1 calc R
C29 C 0.22449(18) 0.56146(7) 0.3467(2) 0.0286(4) Uani 1 1 d .
C30 C 0.21146(18) 0.60397(7) 0.2712(2) 0.0294(4) Uani 1 1 d .
H30 H 0.131471 0.621750 0.250051 0.035 Uiso 1 1 calc R
C31 C 0.31221(18) 0.62109(6) 0.2260(2) 0.0267(4) Uani 1 1 d .
H31 H 0.299647 0.650094 0.173457 0.032 Uiso 1 1 calc R
C32 C 0.1128(2) 0.54252(8) 0.3927(3) 0.0411(5) Uani 1 1 d .
H32A H 0.117790 0.508096 0.397433 0.062 Uiso 1 1 calc GR
H32B H 0.025982 0.552125 0.319147 0.062 Uiso 1 1 calc GR
H32C H 0.122258 0.555058 0.491192 0.062 Uiso 1 1 calc GR
Cl1 Cl 0.10531(6) 0.79551(2) 0.37013(8) 0.05100(17) Uani 1 1 d .
Cl2 Cl 0.17307(8) 0.70434(3) 0.51670(9) 0.0649(2) Uani 1 1 d .
C33 C 0.2014(2) 0.74419(9) 0.3897(3) 0.0468(6) Uani 1 1 d .
H33A H 0.297715 0.752634 0.425726 0.056 Uiso 1 1 calc R
H33B H 0.178409 0.728814 0.290961 0.056 Uiso 1 1 calc R

loop_
_atom_site_aniso_label
_atom_site_aniso_U_11
_atom_site_aniso_U_22
_atom_site_aniso_U_33
_atom_site_aniso_U_23
_atom_site_aniso_U_13
_atom_site_aniso_U_12
O1 0.0265(6) 0.0254(6) 0.0309(7) -0.0011(5) 0.0152(6) 0.0036(5)
O2 0.0313(7) 0.0256(6) 0.0306(7) 0.0059(5) 0.0097(6) 0.0053(5)
N1 0.0263(7) 0.0184(7) 0.0248(8) -0.0002(6) 0.0098(6) 0.0021(6)
N2 0.0290(8) 0.0254(7) 0.0229(8) -0.0001(6) 0.0083(6) -0.0010(6)
C1 0.0214(8) 0.0188(8) 0.0211(8) -0.0008(6) 0.0090(7) 0.0004(6)
C2 0.0235(8) 0.0197(8) 0.0204(8) -0.0013(6) 0.0055(7) 0.0012(6)
C3 0.0346(10) 0.0188(8) 0.0338(10) 0.0016(7) 0.0129(8) 0.0054(7)
C4 0.0222(8) 0.0237(8) 0.0196(8) 0.0009(6) 0.0050(7) 0.0010(7)
C5 0.0280(9) 0.0237(8) 0.0265(9) 0.0036(7) 0.0063(8) -0.0027(7)
C6 0.0259(9) 0.0346(10) 0.0265(9) 0.0057(8) 0.0099(8) -0.0045(8)
C7 0.0248(9) 0.0353(10) 0.0284(10) 0.0019(8) 0.0129(8) -0.0003(7)
C8 0.0256(9) 0.0258(9) 0.0259(9) 0.0005(7) 0.0105(7) 0.0008(7)
C9 0.0219(8) 0.0225(8) 0.0197(8) 0.0002(6) 0.0070(7) -0.0012(6)
C10 0.0244(8) 0.0168(7) 0.0219(8) -0.0023(6) 0.0084(7) -0.0005(6)
C11 0.0247(9) 0.0311(9) 0.0264(9) -0.0008(7) 0.0108(8) 0.0011(7)
C12 0.0243(9) 0.0371(10) 0.0290(10) -0.0015(8) 0.0070(8) 0.0054(8)
C13 0.0355(10) 0.0257(9) 0.0240(9) -0.0008(7) 0.0076(8) 0.0055(8)
C14 0.0338(10) 0.0272(9) 0.0243(9) 0.0014(7) 0.0117(8) -0.0009(8)
C15 0.0233(8) 0.0244(8) 0.0245(9) -0.0004(7) 0.0087(7) -0.0007(7)
C16 0.0439(12) 0.0488(13) 0.0282(11) 0.0049(9) 0.0069(9) 0.0154(10)
C17 0.0214(8) 0.0197(8) 0.0205(8) 0.0004(6) 0.0076(7) 0.0009(6)
C18 0.0223(8) 0.0244(8) 0.0244(9) 0.0012(7) 0.0084(7) -0.0024(7)
C19 0.0364(10) 0.0337(10) 0.0235(9) 0.0009(8) 0.0070(8) -0.0045(8)
C20 0.0240(8) 0.0223(8) 0.0274(9) -0.0025(7) 0.0126(7) -0.0059(7)
C21 0.0337(10) 0.0273(9) 0.0311(10) -0.0067(7) 0.0167(8) -0.0069(8)
C22 0.0306(9) 0.0245(9) 0.0408(11) -0.0068(8) 0.0192(9) -0.0016(7)
C23 0.0243(9) 0.0229(8) 0.0390(11) -0.0004(7) 0.0118(8) 0.0020(7)
C24 0.0228(8) 0.0220(8) 0.0319(10) -0.0006(7) 0.0100(7) -0.0005(7)
C25 0.0226(8) 0.0191(8) 0.0275(9) -0.0035(6) 0.0112(7) -0.0034(6)
C26 0.0205(8) 0.0225(8) 0.0208(8) -0.0032(6) 0.0069(7) -0.0022(6)
C27 0.0251(9) 0.0252(9) 0.0266(9) -0.0003(7) 0.0096(7) 0.0022(7)
C28 0.0304(9) 0.0280(9) 0.0280(10) 0.0031(7) 0.0123(8) -0.0006(7)
C29 0.0251(9) 0.0352(10) 0.0267(9) -0.0035(8) 0.0107(8) -0.0040(7)
C30 0.0220(8) 0.0347(10) 0.0310(10) -0.0007(8) 0.0090(8) 0.0040(7)
C31 0.0256(9) 0.0259(9) 0.0277(9) 0.0018(7) 0.0083(7) 0.0029(7)
C32 0.0338(11) 0.0483(13) 0.0469(13) 0.0046(10) 0.0214(10) -0.0042(9)
Cl1 0.0348(3) 0.0524(4) 0.0644(4) -0.0120(3) 0.0162(3) 0.0002(2)
Cl2 0.0652(4) 0.0697(5) 0.0678(5) 0.0116(4) 0.0338(4) -0.0004(3)
C33 0.0434(12) 0.0464(13) 0.0598(15) -0.0052(11) 0.0298(12) -0.0014(10)

loop_
_atom_type_symbol
_atom_type_description
_atom_type_scat_dispersion_real
_atom_type_scat_dispersion_imag
_atom_type_scat_source
C C 0.0033 0.0016 'International Tables Vol C Tables 4.2.6.8 and 6.1.1.4'
H H 0.0000 0.0000 'International Tables Vol C Tables 4.2.6.8 and 6.1.1.4'
Cl Cl 0.1484 0.1585 'International Tables Vol C Tables 4.2.6.8 and 6.1.1.4'
N N 0.0061 0.0033 'International Tables Vol C Tables 4.2.6.8 and 6.1.1.4'
O O 0.0106 0.0060 'International Tables Vol C Tables 4.2.6.8 and 6.1.1.4'

loop_
_geom_angle_atom_site_label_1
_geom_angle_atom_site_label_2
_geom_angle_atom_site_label_3
_geom_angle
C2 N1 C3 123.24(15)
C2 N1 C4 111.99(14)
C4 N1 C3 124.55(15)
C18 N2 C19 123.48(16)
C18 N2 C20 111.02(15)
C20 N2 C19 125.25(16)
C2 C1 C17 111.15(13)
C9 C1 C2 101.35(13)
C9 C1 C10 113.11(14)
C9 C1 C17 110.43(13)
C10 C1 C2 107.50(13)
C10 C1 C17 112.71(13)
O1 C2 N1 125.39(16)
O1 C2 C1 126.73(15)
N1 C2 C1 107.82(14)
N1 C3 H3A 109.5
N1 C3 H3B 109.5
N1 C3 H3C 109.5
H3A C3 H3B 109.5
H3A C3 H3C 109.5
H3B C3 H3C 109.5
C5 C4 N1 127.23(16)
C5 C4 C9 122.74(16)
C9 C4 N1 110.03(15)
C4 C5 H5 121.3
C4 C5 C6 117.47(17)
C6 C5 H5 121.3
C5 C6 H6 119.4
C7 C6 C5 121.13(17)
C7 C6 H6 119.4
C6 C7 H7 119.8
C6 C7 C8 120.46(17)
C8 C7 H7 119.8
C7 C8 H8 120.4
C9 C8 C7 119.16(17)
C9 C8 H8 120.4
C4 C9 C1 108.62(14)
C8 C9 C1 132.40(16)
C8 C9 C4 118.98(16)
C11 C10 C1 121.88(15)
C11 C10 C15 117.50(16)
C15 C10 C1 120.60(15)
C10 C11 H11 119.5
C12 C11 C10 121.05(17)
C12 C11 H11 119.5
C11 C12 H12 119.2
C13 C12 C11 121.58(18)
C13 C12 H12 119.2
C12 C13 C14 117.28(17)
C12 C13 C16 121.44(19)
C14 C13 C16 121.28(18)
C13 C14 H14 119.1
C13 C14 C15 121.82(17)
C15 C14 H14 119.1
C10 C15 H15 119.7
C14 C15 C10 120.69(17)
C14 C15 H15 119.7
C13 C16 H16A 109.5
C13 C16 H16B 109.5
C13 C16 H16C 109.5
H16A C16 H16B 109.5
H16A C16 H16C 109.5
H16B C16 H16C 109.5
C18 C17 C1 107.84(13)
C25 C17 C1 112.59(13)
C25 C17 C18 101.10(13)
C25 C17 C26 110.85(13)
C26 C17 C1 116.44(13)
C26 C17 C18 106.64(13)
O2 C18 N2 125.40(17)
O2 C18 C17 126.67(16)
N2 C18 C17 107.92(14)
N2 C19 H19A 109.5
N2 C19 H19B 109.5
N2 C19 H19C 109.5
H19A C19 H19B 109.5
H19A C19 H19C 109.5
H19B C19 H19C 109.5
N2 C20 C25 110.41(15)
C21 C20 N2 127.39(17)
C21 C20 C25 122.17(17)
C20 C21 H21 121.3
C20 C21 C22 117.47(18)
C22 C21 H21 121.3
C21 C22 H22 119.4
C23 C22 C21 121.29(17)
C23 C22 H22 119.4
C22 C23 H23 119.6
C22 C23 C24 120.75(17)
C24 C23 H23 119.6
C23 C24 H24 120.6
C25 C24 C23 118.73(18)
C25 C24 H24 120.6
C20 C25 C17 108.05(15)
C24 C25 C17 132.38(16)
C24 C25 C20 119.57(16)
C27 C26 C17 120.81(15)
C27 C26 C31 117.31(16)
C31 C26 C17 121.79(15)
C26 C27 H27 119.3
C28 C27 C26 121.49(17)
C28 C27 H27 119.3
C27 C28 H28 119.5
C29 C28 C27 121.04(17)
C29 C28 H28 119.5
C28 C29 C30 117.61(17)
C28 C29 C32 121.07(18)
C30 C29 C32 121.32(18)
C29 C30 H30 119.2
C31 C30 C29 121.67(17)
C31 C30 H30 119.2
C26 C31 H31 119.6
C30 C31 C26 120.87(17)
C30 C31 H31 119.6
C29 C32 H32A 109.5
C29 C32 H32B 109.5
C29 C32 H32C 109.5
H32A C32 H32B 109.5
H32A C32 H32C 109.5
H32B C32 H32C 109.5
Cl1 C33 Cl2 111.56(13)
Cl1 C33 H33A 109.3
Cl1 C33 H33B 109.3
Cl2 C33 H33A 109.3
Cl2 C33 H33B 109.3
H33A C33 H33B 108.0

loop_
_geom_bond_atom_site_label_1
_geom_bond_atom_site_label_2
_geom_bond_distance
O1 C2 1.217(2)
O2 C18 1.216(2)
N1 C2 1.364(2)
N1 C3 1.452(2)
N1 C4 1.401(2)
N2 C18 1.369(2)
N2 C19 1.461(2)
N2 C20 1.395(2)
C1 C2 1.564(2)
C1 C9 1.526(2)
C1 C10 1.540(2)
C1 C17 1.586(2)
C3 H3A 0.9800
C3 H3B 0.9800
C3 H3C 0.9800
C4 C5 1.382(2)
C4 C9 1.397(2)
C5 H5 0.9500
C5 C6 1.393(3)
C6 H6 0.9500
C6 C7 1.385(3)
C7 H7 0.9500
C7 C8 1.404(3)
C8 H8 0.9500
C8 C9 1.386(2)
C10 C11 1.394(2)
C10 C15 1.399(2)
C11 H11 0.9500
C11 C12 1.392(3)
C12 H12 0.9500
C12 C13 1.387(3)
C13 C14 1.390(3)
C13 C16 1.510(3)
C14 H14 0.9500
C14 C15 1.391(3)
C15 H15 0.9500
C16 H16A 0.9800
C16 H16B 0.9800
C16 H16C 0.9800
C17 C18 1.556(2)
C17 C25 1.524(2)
C17 C26 1.550(2)
C19 H19A 0.9800
C19 H19B 0.9800
C19 H19C 0.9800
C20 C21 1.384(3)
C20 C25 1.404(3)
C21 H21 0.9500
C21 C22 1.391(3)
C22 H22 0.9500
C22 C23 1.379(3)
C23 H23 0.9500
C23 C24 1.406(3)
C24 H24 0.9500
C24 C25 1.378(3)
C26 C27 1.392(2)
C26 C31 1.398(2)
C27 H27 0.9500
C27 C28 1.390(3)
C28 H28 0.9500
C28 C29 1.387(3)
C29 C30 1.389(3)
C29 C32 1.513(3)
C30 H30 0.9500
C30 C31 1.386(3)
C31 H31 0.9500
C32 H32A 0.9800
C32 H32B 0.9800
C32 H32C 0.9800
Cl1 C33 1.755(2)
Cl2 C33 1.767(3)
C33 H33A 0.9900
C33 H33B 0.9900
